data_7118179
loop_
_publ_author_name
'Pedrick, Elizabeth A.'
'Hrob\'arik, Peter'
'Seaman, Lani A.'
'Wu, Guang'
'Hayton, Trevor W.'

_publ_section_title
;
 Synthesis, structure and bonding of hexaphenyl thorium(iv): observation
 of a non-octahedral structure.
;
_journal_issue 4
_journal_name_full 'Chemical communications (Cambridge, England)'
_journal_page_first 689
_journal_page_last 692
_journal_paper_doi 10.1039/c5cc08265j
_journal_volume 52
_journal_year 2015
_chemical_formula_sum 'C60 H78 Li2 O10 Th'
_chemical_formula_weight 1205.14
_chemical_name_systematic '[Li(12-crown-4)(THF)]2[Th(C6H5)6]'
_chemical_properties_physical 'Air-sensitive, Moisture-sensitive, Heat-sensitive, Oxygen-sensitive'
_space_group_IT_number 14
_symmetry_cell_setting monoclinic
_symmetry_space_group_name_Hall '-P 2yn'
_symmetry_space_group_name_H-M 'P 1 21/n 1'
_atom_sites_solution_hydrogens geom
_atom_sites_solution_primary direct
_atom_sites_solution_secondary difmap
_audit_creation_method SHELXL-97
_audit_update_record
;
2015-09-30 deposited with the CCDC.
2015-11-09 downloaded from the CCDC.
;
_cell_angle_alpha 90.00
_cell_angle_beta 108.6820(10)
_cell_angle_gamma 90.00
_cell_formula_units_Z 4
_cell_length_a 16.5641(10)
_cell_length_b 16.7043(10)
_cell_length_c 21.3854(12)
_cell_measurement_temperature 100(2)
_cell_volume 5605.4(6)
_computing_structure_refinement 'SHELXL-97 (Sheldrick, 2008)'
_computing_structure_solution 'SHELXS-97 (Sheldrick, 2008)'
_diffrn_ambient_temperature 100(2)
_diffrn_measured_fraction_theta_full 0.999
_diffrn_measured_fraction_theta_max 0.999
_diffrn_measurement_device_type 'CCD area detector'
_diffrn_measurement_method 'omega scan'
_diffrn_radiation_monochromator graphite
_diffrn_radiation_source 'fine-focus sealed tube'
_diffrn_radiation_type MoK\a
_diffrn_radiation_wavelength 0.71073
_diffrn_reflns_av_R_equivalents 0.0250
_diffrn_reflns_av_sigmaI/netI 0.0311
_diffrn_reflns_limit_h_max 22
_diffrn_reflns_limit_h_min -21
_diffrn_reflns_limit_k_max 22
_diffrn_reflns_limit_k_min -19
_diffrn_reflns_limit_l_max 28
_diffrn_reflns_limit_l_min -26
_diffrn_reflns_number 40209
_diffrn_reflns_theta_full 28.28
_diffrn_reflns_theta_max 28.28
_diffrn_reflns_theta_min 1.58
_exptl_absorpt_coefficient_mu 2.717
_exptl_absorpt_correction_T_max 0.5500
_exptl_absorpt_correction_T_min 0.4096
_exptl_absorpt_correction_type empirical
_exptl_absorpt_process_details SADABS
_exptl_crystal_colour tan
_exptl_crystal_density_diffrn 1.428
_exptl_crystal_density_method 'not measured'
_exptl_crystal_description block
_exptl_crystal_F_000 2456
_exptl_crystal_size_max 0.40
_exptl_crystal_size_mid 0.35
_exptl_crystal_size_min 0.25
_refine_diff_density_max 1.891
_refine_diff_density_min -1.412
_refine_diff_density_rms 0.101
_refine_ls_extinction_method none
_refine_ls_goodness_of_fit_ref 1.007
_refine_ls_hydrogen_treatment constr
_refine_ls_matrix_type full
_refine_ls_number_parameters 652
_refine_ls_number_reflns 13898
_refine_ls_number_restraints 0
_refine_ls_restrained_S_all 1.007
_refine_ls_R_factor_all 0.0427
_refine_ls_R_factor_gt 0.0297
_refine_ls_shift/su_max 0.002
_refine_ls_shift/su_mean 0.000
_refine_ls_structure_factor_coef Fsqd
_refine_ls_weighting_details 'calc w=1/[\s^2^(Fo^2^)+(0.0378P)^2^+8.5194P] where P=(Fo^2^+2Fc^2^)/3'
_refine_ls_weighting_scheme calc
_refine_ls_wR_factor_gt 0.0701
_refine_ls_wR_factor_ref 0.0756
_reflns_number_gt 11374
_reflns_number_total 13898
_reflns_threshold_expression >2sigma(I)
_cod_data_source_file c5cc08265j2.cif
_cod_data_source_block complex_2
_cod_original_sg_symbol_H-M P2(1)/n
_cod_database_code 7118179

loop_
_symmetry_equiv_pos_as_xyz
'x, y, z'
'-x+1/2, y+1/2, -z+1/2'
'-x, -y, -z'
'x-1/2, -y-1/2, z-1/2'

loop_
_atom_site_label
_atom_site_type_symbol
_atom_site_fract_x
_atom_site_fract_y
_atom_site_fract_z
_atom_site_U_iso_or_equiv
_atom_site_adp_type
_atom_site_occupancy
_atom_site_symmetry_multiplicity
_atom_site_calc_flag
_atom_site_refinement_flags
_atom_site_disorder_assembly
_atom_site_disorder_group
Th1 Th 0.795321(6) 0.291732(6) 0.024502(5) 0.01727(4) Uani 1 1 d . A 2
O1 O 0.87746(14) 0.30209(14) 0.64396(11) 0.0277(5) Uani 1 1 d . B 2
O2 O 0.68138(15) 0.37833(17) 0.57881(12) 0.0355(6) Uani 1 1 d . B 2
O7 O 0.59276(16) 0.74602(15) 0.06083(12) 0.0354(6) Uani 1 1 d . C 2
O9 O 0.78506(15) 0.63626(16) 0.17703(12) 0.0352(6) Uani 1 1 d . C 2
O8 O 0.65496(17) 0.72050(16) 0.19265(13) 0.0395(6) Uani 1 1 d . C 2
O3 O 0.67587(18) 0.23000(16) 0.62473(14) 0.0415(6) Uani 1 1 d . B 2
O5 O 0.77786(16) 0.42473(18) 0.70145(15) 0.0472(7) Uani 1 1 d . B 2
C6 C 0.67761(18) 0.35813(19) 0.06376(15) 0.0232(6) Uani 1 1 d . A 2
O6 O 0.7680(2) 0.83347(17) 0.12593(13) 0.0491(8) Uani 1 1 d . C 2
C2 C 0.67742(19) 0.18643(19) -0.00724(15) 0.0226(6) Uani 1 1 d . A 2
C5 C 0.88595(19) 0.3763(2) 0.12123(15) 0.0260(6) Uani 1 1 d . A 2
C40 C 0.9215(2) 0.3722(2) 0.62988(16) 0.0306(7) Uani 1 1 d . B 2
H40A H 0.9005 0.4217 0.6449 0.037 Uiso 1 1 calc R B 2
H40B H 0.9124 0.3766 0.5819 0.037 Uiso 1 1 calc R B 2
O4 O 0.76965(19) 0.2726(2) 0.74578(14) 0.0490(7) Uani 1 1 d . B 2
C36 C 0.61575(19) 0.41941(19) 0.04647(16) 0.0248(6) Uani 1 1 d . A 2
H36 H 0.6065 0.4466 0.0058 0.030 Uiso 1 1 calc R A 2
C60 C 0.5832(3) 0.7121(2) -0.00229(17) 0.0382(9) Uani 1 1 d . C 2
H60A H 0.6016 0.7513 -0.0298 0.046 Uiso 1 1 calc R C 2
H60B H 0.5226 0.6990 -0.0249 0.046 Uiso 1 1 calc R C 2
C14 C 0.5520(2) 0.0727(2) -0.07382(18) 0.0326(8) Uani 1 1 d . A 2
H14 H 0.5095 0.0350 -0.0962 0.039 Uiso 1 1 calc R A 2
C31 C 0.9441(2) 0.4220(2) 0.10125(16) 0.0277(7) Uani 1 1 d . A 2
H31 H 0.9419 0.4190 0.0564 0.033 Uiso 1 1 calc R A 2
C29 C 1.0095(2) 0.4768(2) 0.20924(17) 0.0324(8) Uani 1 1 d . A 2
H29 H 1.0510 0.5100 0.2389 0.039 Uiso 1 1 calc R A 2
C16 C 0.6218(2) 0.1514(2) 0.02245(16) 0.0301(7) Uani 1 1 d . A 2
H16 H 0.6264 0.1663 0.0663 0.036 Uiso 1 1 calc R A 2
C32 C 0.6856(2) 0.3210(2) 0.12415(17) 0.0285(7) Uani 1 1 d . A 2
H32 H 0.7255 0.2785 0.1381 0.034 Uiso 1 1 calc R A 2
C35 C 0.5674(2) 0.4420(2) 0.08640(18) 0.0297(7) Uani 1 1 d . A 2
H35 H 0.5261 0.4833 0.0724 0.036 Uiso 1 1 calc R A 2
C30 C 1.0051(2) 0.4719(2) 0.14358(17) 0.0327(8) Uani 1 1 d . A 2
H30 H 1.0430 0.5020 0.1276 0.039 Uiso 1 1 calc R A 2
C1 C 0.7541(2) 0.4149(2) -0.05533(17) 0.0298(7) Uani 1 1 d . A 2
C15 C 0.5602(2) 0.0956(2) -0.00990(18) 0.0320(7) Uani 1 1 d . A 2
H15 H 0.5237 0.0733 0.0119 0.038 Uiso 1 1 calc R A 2
C18 C 0.9927(2) 0.2958(3) -0.10629(18) 0.0401(9) Uani 1 1 d . A 2
H18 H 1.0296 0.3351 -0.1144 0.048 Uiso 1 1 calc R A 2
C27 C 0.8929(2) 0.3844(2) 0.18812(17) 0.0336(8) Uani 1 1 d . A 2
H27 H 0.8546 0.3553 0.2045 0.040 Uiso 1 1 calc R A 2
C4 C 0.8914(2) 0.1796(2) 0.10023(18) 0.0303(7) Uani 1 1 d . A 2
C53 C 0.5352(2) 0.7146(2) 0.09148(19) 0.0374(8) Uani 1 1 d . C 2
H53A H 0.5344 0.6554 0.0894 0.045 Uiso 1 1 calc R C 2
H53B H 0.4768 0.7347 0.0692 0.045 Uiso 1 1 calc R C 2
C37 C 0.9385(2) 0.2532(2) 0.69323(18) 0.0312(7) Uani 1 1 d . B 2
H37A H 0.9575 0.2073 0.6722 0.037 Uiso 1 1 calc R B 2
H37B H 0.9130 0.2326 0.7261 0.037 Uiso 1 1 calc R B 2
C12 C 0.6662(2) 0.1609(2) -0.07157(16) 0.0292(7) Uani 1 1 d . A 2
H12 H 0.7019 0.1830 -0.0941 0.035 Uiso 1 1 calc R A 2
C33 C 0.6387(2) 0.3428(2) 0.16477(18) 0.0346(8) Uani 1 1 d . A 2
H33 H 0.6471 0.3156 0.2054 0.041 Uiso 1 1 calc R A 2
C38 C 1.0119(2) 0.3084(2) 0.72536(17) 0.0303(7) Uani 1 1 d . B 2
H38A H 1.0656 0.2782 0.7446 0.036 Uiso 1 1 calc R B 2
H38B H 1.0007 0.3414 0.7602 0.036 Uiso 1 1 calc R B 2
C34 C 0.5796(2) 0.4043(2) 0.14608(18) 0.0333(8) Uani 1 1 d . A 2
H34 H 0.5479 0.4203 0.1740 0.040 Uiso 1 1 calc R A 2
C17 C 0.9367(2) 0.3172(2) -0.07256(17) 0.0336(8) Uani 1 1 d . A 2
H17 H 0.9363 0.3711 -0.0587 0.040 Uiso 1 1 calc R A 2
C39 C 1.0151(2) 0.3595(2) 0.66749(17) 0.0329(8) Uani 1 1 d . B 2
H39A H 1.0444 0.4110 0.6826 0.039 Uiso 1 1 calc R B 2
H39B H 1.0442 0.3311 0.6402 0.039 Uiso 1 1 calc R B 2
C11 C 0.6688(3) 0.4077(2) -0.09395(18) 0.0366(8) Uani 1 1 d . A 2
H11 H 0.6393 0.3605 -0.0891 0.044 Uiso 1 1 calc R A 2
C59 C 0.6365(2) 0.6370(3) 0.00580(18) 0.0410(9) Uani 1 1 d . C 2
H59A H 0.6144 0.5950 0.0285 0.049 Uiso 1 1 calc R C 2
H59B H 0.6358 0.6164 -0.0378 0.049 Uiso 1 1 calc R C 2
C57 C 0.7717(2) 0.5666(3) 0.1351(2) 0.0459(10) Uani 1 1 d . C 2
H57A H 0.7151 0.5428 0.1295 0.055 Uiso 1 1 calc R C 2
H57B H 0.8159 0.5257 0.1546 0.055 Uiso 1 1 calc R C 2
C28 C 0.9533(2) 0.4331(2) 0.23116(17) 0.0342(8) Uani 1 1 d . A 2
H28 H 0.9559 0.4364 0.2761 0.041 Uiso 1 1 calc R A 2
C3 C 0.8806(2) 0.2623(2) -0.05805(17) 0.0308(7) Uani 1 1 d . A 2
C13 C 0.6051(2) 0.1044(2) -0.10452(17) 0.0353(8) Uani 1 1 d . A 2
H13 H 0.6007 0.0882 -0.1481 0.042 Uiso 1 1 calc R A 2
C7 C 0.7926(3) 0.4857(2) -0.06603(18) 0.0352(8) Uani 1 1 d . A 2
H7 H 0.8512 0.4940 -0.0421 0.042 Uiso 1 1 calc R A 2
C26 C 0.9474(2) 0.1846(2) 0.16505(18) 0.0353(8) Uani 1 1 d . A 2
H26 H 0.9561 0.2354 0.1861 0.042 Uiso 1 1 calc R A 2
C22 C 0.8852(2) 0.1026(2) 0.0739(2) 0.0455(10) Uani 1 1 d . A 2
H22 H 0.8487 0.0947 0.0300 0.055 Uiso 1 1 calc R A 2
C56 C 0.7614(2) 0.6254(3) 0.23430(18) 0.0387(8) Uani 1 1 d . C 2
H56A H 0.7955 0.6615 0.2696 0.046 Uiso 1 1 calc R C 2
H56B H 0.7735 0.5696 0.2501 0.046 Uiso 1 1 calc R C 2
C25 C 0.9912(3) 0.1187(3) 0.20047(19) 0.0429(10) Uani 1 1 d . A 2
H25 H 1.0276 0.1255 0.2446 0.051 Uiso 1 1 calc R A 2
C46 C 0.7920(2) 0.4046(3) 0.77289(18) 0.0439(10) Uani 1 1 d . B 2
H46A H 0.8536 0.3959 0.7955 0.053 Uiso 1 1 calc R B 2
H46B H 0.7737 0.4504 0.7945 0.053 Uiso 1 1 calc R B 2
C41 C 0.5991(2) 0.3434(3) 0.5644(2) 0.0475(11) Uani 1 1 d . B 2
H41A H 0.5610 0.3621 0.5210 0.057 Uiso 1 1 calc R B 2
H41B H 0.5732 0.3578 0.5986 0.057 Uiso 1 1 calc R B 2
C55 C 0.6686(2) 0.6428(3) 0.22025(19) 0.0406(9) Uani 1 1 d . C 2
H55A H 0.6334 0.6031 0.1888 0.049 Uiso 1 1 calc R C 2
H55B H 0.6535 0.6408 0.2614 0.049 Uiso 1 1 calc R C 2
C10 C 0.6243(3) 0.4645(3) -0.13877(19) 0.0457(10) Uani 1 1 d . A 2
H10 H 0.5663 0.4557 -0.1639 0.055 Uiso 1 1 calc R A 2
C48 C 0.6865(3) 0.4628(3) 0.6002(2) 0.0512(11) Uani 1 1 d . B 2
H48A H 0.6321 0.4902 0.5769 0.061 Uiso 1 1 calc R B 2
H48B H 0.7326 0.4901 0.5883 0.061 Uiso 1 1 calc R B 2
C42 C 0.6125(3) 0.2566(3) 0.5634(2) 0.0539(12) Uani 1 1 d . B 2
H42A H 0.5579 0.2285 0.5577 0.065 Uiso 1 1 calc R B 2
H42B H 0.6320 0.2426 0.5256 0.065 Uiso 1 1 calc R B 2
C47 C 0.7035(3) 0.4687(3) 0.6729(2) 0.0498(11) Uani 1 1 d . B 2
H47A H 0.7116 0.5253 0.6874 0.060 Uiso 1 1 calc R B 2
H47B H 0.6555 0.4460 0.6852 0.060 Uiso 1 1 calc R B 2
C9 C 0.6649(3) 0.5342(3) -0.14661(19) 0.0510(12) Uani 1 1 d . A 2
H9 H 0.6351 0.5743 -0.1767 0.061 Uiso 1 1 calc R A 2
C49 C 0.7685(4) 0.8663(3) 0.0640(2) 0.0631(10) Uani 1 1 d . C 2
H49A H 0.7480 0.8264 0.0281 0.076 Uiso 1 1 calc R C 2
H49B H 0.8267 0.8835 0.0664 0.076 Uiso 1 1 calc R C 2
Li2 Li 0.7157(4) 0.7296(4) 0.1219(3) 0.0332(13) Uani 1 1 d . C 2
Li1 Li 0.7669(3) 0.3160(4) 0.6536(3) 0.0280(12) Uani 1 1 d . B 2
C51 C 0.7204(3) 0.9685(3) 0.12141(19) 0.0483(10) Uani 1 1 d . C 2
H51A H 0.7582 1.0159 0.1316 0.058 Uiso 1 1 calc R C 2
H51B H 0.6649 0.9826 0.1266 0.058 Uiso 1 1 calc R C 2
C8 C 0.7493(3) 0.5446(2) -0.1101(2) 0.0480(11) Uani 1 1 d . A 2
H8 H 0.7782 0.5922 -0.1150 0.058 Uiso 1 1 calc R A 2
C20 C 0.9406(3) 0.1631(3) -0.1162(2) 0.0435(9) Uani 1 1 d . A 2
H20 H 0.9402 0.1097 -0.1315 0.052 Uiso 1 1 calc R A 2
C19 C 0.9955(2) 0.2186(3) -0.12805(18) 0.0408(10) Uani 1 1 d . A 2
H19 H 1.0342 0.2040 -0.1506 0.049 Uiso 1 1 calc R A 2
C21 C 0.8859(2) 0.1858(2) -0.0818(2) 0.0416(9) Uani 1 1 d . A 2
H21 H 0.8493 0.1460 -0.0739 0.050 Uiso 1 1 calc R A 2
C50 C 0.7094(3) 0.9366(3) 0.05237(19) 0.0494(11) Uani 1 1 d . C 2
H50A H 0.6498 0.9198 0.0300 0.059 Uiso 1 1 calc R C 2
H50B H 0.7254 0.9776 0.0251 0.059 Uiso 1 1 calc R C 2
C43 C 0.6419(3) 0.2112(3) 0.6768(3) 0.0528(12) Uani 1 1 d . B 2
H43A H 0.6085 0.1610 0.6670 0.063 Uiso 1 1 calc R B 2
H43B H 0.6047 0.2549 0.6828 0.063 Uiso 1 1 calc R B 2
C23 C 0.9295(2) 0.0363(2) 0.1081(3) 0.0538(12) Uani 1 1 d . A 2
H23 H 0.9231 -0.0144 0.0870 0.065 Uiso 1 1 calc R A 2
C24 C 0.9821(2) 0.0445(3) 0.1720(2) 0.0456(11) Uani 1 1 d . A 2
H24 H 1.0114 -0.0004 0.1960 0.055 Uiso 1 1 calc R A 2
C45 C 0.7458(3) 0.3342(3) 0.7803(2) 0.0519(12) Uani 1 1 d . B 2
H45A H 0.7602 0.3199 0.8276 0.062 Uiso 1 1 calc R B 2
H45B H 0.6837 0.3438 0.7622 0.062 Uiso 1 1 calc R B 2
C54 C 0.5669(3) 0.7427(3) 0.1622(2) 0.0504(11) Uani 1 1 d . C 2
H54A H 0.5612 0.8016 0.1636 0.061 Uiso 1 1 calc R C 2
H54B H 0.5319 0.7185 0.1870 0.061 Uiso 1 1 calc R C 2
C58 C 0.7770(3) 0.5940(3) 0.0702(2) 0.0556(13) Uani 1 1 d . C 2
H58A H 0.8364 0.6102 0.0755 0.067 Uiso 1 1 calc R C 2
H58B H 0.7620 0.5491 0.0383 0.067 Uiso 1 1 calc R C 2
C44 C 0.7167(3) 0.2021(3) 0.7358(3) 0.0581(13) Uani 1 1 d . B 2
H44A H 0.6979 0.1934 0.7748 0.070 Uiso 1 1 calc R B 2
H44B H 0.7499 0.1547 0.7308 0.070 Uiso 1 1 calc R B 2
C52 C 0.7609(4) 0.8980(3) 0.1644(2) 0.0631(10) Uani 1 1 d . C 2
H52A H 0.8181 0.9133 0.1940 0.076 Uiso 1 1 calc R C 2
H52B H 0.7256 0.8827 0.1922 0.076 Uiso 1 1 calc R C 2
O10 O 0.72152(16) 0.65952(19) 0.04466(13) 0.0444(7) Uani 1 1 d . C 2

loop_
_atom_site_aniso_label
_atom_site_aniso_U_11
_atom_site_aniso_U_22
_atom_site_aniso_U_33
_atom_site_aniso_U_23
_atom_site_aniso_U_13
_atom_site_aniso_U_12
Th1 0.01546(5) 0.01650(6) 0.01989(5) 0.00033(4) 0.00571(4) -0.00057(4)
O1 0.0219(11) 0.0306(13) 0.0307(12) -0.0004(10) 0.0085(9) 0.0026(9)
O2 0.0281(12) 0.0456(16) 0.0325(12) 0.0075(12) 0.0094(10) 0.0065(11)
O7 0.0365(13) 0.0314(14) 0.0348(13) -0.0018(11) 0.0066(11) -0.0036(11)
O9 0.0270(12) 0.0371(15) 0.0386(13) -0.0078(11) 0.0066(10) -0.0023(11)
O8 0.0387(14) 0.0439(17) 0.0337(13) 0.0004(11) 0.0084(11) 0.0142(12)
O3 0.0456(16) 0.0294(14) 0.0526(16) -0.0091(12) 0.0204(13) -0.0059(12)
O5 0.0285(13) 0.0494(17) 0.0627(18) -0.0298(15) 0.0133(12) -0.0054(12)
C6 0.0181(13) 0.0218(16) 0.0297(15) -0.0054(12) 0.0074(12) -0.0047(11)
O6 0.0661(19) 0.0323(16) 0.0364(14) 0.0030(12) -0.0013(13) -0.0217(14)
C2 0.0186(14) 0.0190(15) 0.0281(15) -0.0005(12) 0.0046(12) 0.0016(11)
C5 0.0242(15) 0.0210(16) 0.0273(15) -0.0032(13) 0.0004(12) 0.0023(13)
C40 0.0291(16) 0.0343(19) 0.0289(16) 0.0034(15) 0.0098(13) 0.0021(15)
O4 0.0455(16) 0.064(2) 0.0356(14) 0.0004(14) 0.0111(12) 0.0099(15)
C36 0.0199(14) 0.0230(16) 0.0289(15) -0.0050(13) 0.0040(12) -0.0028(12)
C60 0.044(2) 0.043(2) 0.0237(16) 0.0035(16) 0.0057(15) -0.0117(18)
C14 0.0249(16) 0.0280(18) 0.0386(18) -0.0065(15) 0.0015(14) -0.0041(14)
C31 0.0277(16) 0.0274(18) 0.0262(15) -0.0056(13) 0.0060(13) 0.0003(13)
C29 0.0317(17) 0.0261(18) 0.0317(17) -0.0081(14) -0.0007(14) -0.0028(14)
C16 0.0349(18) 0.0274(18) 0.0278(16) -0.0025(14) 0.0098(14) -0.0049(14)
C32 0.0296(17) 0.0201(16) 0.0371(18) 0.0009(14) 0.0126(14) 0.0006(13)
C35 0.0191(14) 0.0265(18) 0.0433(19) -0.0101(15) 0.0096(13) -0.0016(13)
C30 0.0295(17) 0.0291(19) 0.0374(18) -0.0029(15) 0.0080(14) -0.0068(14)
C1 0.0415(19) 0.0230(17) 0.0324(17) 0.0029(14) 0.0226(15) 0.0050(14)
C15 0.0295(17) 0.0266(18) 0.0401(19) 0.0030(15) 0.0115(15) -0.0060(14)
C18 0.0284(17) 0.065(3) 0.0299(17) 0.0058(18) 0.0131(14) -0.0099(18)
C27 0.0320(17) 0.033(2) 0.0315(17) 0.0045(15) 0.0043(14) -0.0038(15)
C4 0.0218(15) 0.0310(18) 0.0413(19) 0.0121(15) 0.0143(14) 0.0051(13)
C53 0.0284(17) 0.042(2) 0.042(2) 0.0077(17) 0.0112(15) 0.0078(16)
C37 0.0248(16) 0.0270(19) 0.0424(19) 0.0034(15) 0.0119(14) 0.0049(14)
C12 0.0241(15) 0.035(2) 0.0298(16) -0.0009(14) 0.0108(13) -0.0009(14)
C33 0.0396(19) 0.034(2) 0.0345(18) 0.0008(15) 0.0181(15) -0.0100(16)
C38 0.0253(16) 0.034(2) 0.0312(16) 0.0010(14) 0.0090(13) 0.0015(14)
C34 0.0282(17) 0.0342(19) 0.045(2) -0.0135(16) 0.0224(15) -0.0094(14)
C17 0.0351(18) 0.039(2) 0.0284(17) -0.0017(15) 0.0119(14) -0.0036(16)
C39 0.0287(17) 0.037(2) 0.0351(17) 0.0040(15) 0.0132(14) -0.0022(15)
C11 0.047(2) 0.0291(19) 0.040(2) -0.0083(16) 0.0230(17) 0.0026(16)
C59 0.0331(18) 0.056(3) 0.0321(18) -0.0165(18) 0.0084(15) -0.0087(18)
C57 0.0321(19) 0.038(2) 0.055(2) -0.0174(19) -0.0037(17) 0.0128(17)
C28 0.0397(19) 0.034(2) 0.0240(16) -0.0019(14) 0.0032(14) -0.0003(16)
C3 0.0274(16) 0.0366(19) 0.0330(17) 0.0073(15) 0.0160(14) 0.0078(14)
C13 0.0327(18) 0.043(2) 0.0269(16) -0.0080(15) 0.0051(14) -0.0023(16)
C7 0.050(2) 0.0288(19) 0.0327(17) -0.0019(15) 0.0221(16) -0.0025(16)
C26 0.0383(19) 0.041(2) 0.0350(18) 0.0133(16) 0.0231(16) 0.0171(16)
C22 0.0258(17) 0.031(2) 0.069(3) 0.004(2) 0.0004(17) -0.0013(15)
C56 0.0316(18) 0.043(2) 0.0387(19) 0.0030(17) 0.0070(15) 0.0010(17)
C25 0.042(2) 0.057(3) 0.0372(19) 0.0219(19) 0.0238(17) 0.023(2)
C46 0.0337(19) 0.062(3) 0.0339(19) -0.0274(19) 0.0075(15) -0.0003(18)
C41 0.0294(19) 0.071(3) 0.037(2) -0.003(2) 0.0031(16) 0.0005(19)
C55 0.0360(19) 0.053(3) 0.0351(19) 0.0143(18) 0.0150(16) 0.0106(18)
C10 0.049(2) 0.054(3) 0.0323(19) -0.0159(18) 0.0094(17) 0.018(2)
C48 0.066(3) 0.036(2) 0.064(3) 0.021(2) 0.038(2) 0.025(2)
C42 0.037(2) 0.069(3) 0.047(2) -0.027(2) 0.0019(18) -0.009(2)
C47 0.043(2) 0.033(2) 0.073(3) -0.012(2) 0.019(2) 0.0023(18)
C9 0.087(3) 0.042(3) 0.0277(18) 0.0067(17) 0.023(2) 0.033(2)
C49 0.100(3) 0.045(2) 0.0409(17) -0.0001(14) 0.0188(18) -0.0223(19)
Li2 0.032(3) 0.033(3) 0.034(3) 0.000(2) 0.010(2) -0.008(3)
Li1 0.022(3) 0.032(3) 0.028(3) -0.004(2) 0.005(2) 0.005(2)
C51 0.051(2) 0.054(3) 0.039(2) 0.003(2) 0.0148(18) 0.006(2)
C8 0.095(4) 0.0198(19) 0.044(2) 0.0031(16) 0.043(2) 0.001(2)
C20 0.041(2) 0.043(2) 0.051(2) -0.0009(19) 0.0205(18) 0.0135(18)
C19 0.0306(18) 0.066(3) 0.0282(17) 0.0025(18) 0.0134(14) 0.0159(18)
C21 0.0325(19) 0.034(2) 0.063(3) 0.0068(19) 0.0228(19) 0.0064(16)
C50 0.057(3) 0.055(3) 0.034(2) 0.0103(19) 0.0118(18) 0.010(2)
C43 0.062(3) 0.034(2) 0.074(3) -0.012(2) 0.039(3) -0.018(2)
C23 0.0291(19) 0.025(2) 0.102(4) 0.012(2) 0.014(2) -0.0019(16)
C24 0.0307(18) 0.039(2) 0.075(3) 0.032(2) 0.028(2) 0.0140(17)
C45 0.040(2) 0.079(3) 0.034(2) -0.007(2) 0.0081(17) 0.011(2)
C54 0.044(2) 0.068(3) 0.037(2) -0.004(2) 0.0095(18) 0.026(2)
C58 0.0272(19) 0.087(4) 0.051(2) -0.022(2) 0.0109(18) 0.004(2)
C44 0.074(3) 0.045(3) 0.070(3) 0.014(2) 0.045(3) 0.002(2)
C52 0.100(3) 0.045(2) 0.0409(17) -0.0001(14) 0.0188(18) -0.0223(19)
O10 0.0323(14) 0.064(2) 0.0385(14) -0.0139(14) 0.0140(11) -0.0110(13)

loop_
_atom_type_symbol
_atom_type_description
_atom_type_scat_dispersion_real
_atom_type_scat_dispersion_imag
_atom_type_scat_source
C C 0.0033 0.0016 'International Tables Vol C Tables 4.2.6.8 and 6.1.1.4'
H H 0.0000 0.0000 'International Tables Vol C Tables 4.2.6.8 and 6.1.1.4'
Li Li -0.0003 0.0001 'International Tables Vol C Tables 4.2.6.8 and 6.1.1.4'
O O 0.0106 0.0060 'International Tables Vol C Tables 4.2.6.8 and 6.1.1.4'
Th Th -7.2400 8.8979 'International Tables Vol C Tables 4.2.6.8 and 6.1.1.4'

loop_
_geom_angle_atom_site_label_1
_geom_angle_atom_site_label_2
_geom_angle_atom_site_label_3
_geom_angle
C2 Th1 C5 142.79(10)
C2 Th1 C6 77.95(10)
C5 Th1 C6 79.06(10)
C2 Th1 C1 110.50(11)
C5 Th1 C1 93.23(11)
C6 Th1 C1 79.05(10)
C2 Th1 C3 102.80(11)
C5 Th1 C3 110.08(11)
C6 Th1 C3 155.79(10)
C1 Th1 C3 78.10(10)
C2 Th1 C4 86.22(10)
C5 Th1 C4 79.27(11)
C6 Th1 C4 117.99(10)
C1 Th1 C4 159.04(11)
C3 Th1 C4 86.08(11)
C37 O1 C40 108.8(2)
C37 O1 Li1 117.1(3)
C40 O1 Li1 118.8(3)
C41 O2 C48 114.5(3)
C41 O2 Li1 109.7(3)
C48 O2 Li1 106.7(3)
C53 O7 C60 113.8(3)
C53 O7 Li2 109.4(3)
C60 O7 Li2 109.6(3)
C56 O9 C57 113.9(3)
C56 O9 Li2 109.5(3)
C57 O9 Li2 107.9(3)
C55 O8 C54 115.3(3)
C55 O8 Li2 108.8(3)
C54 O8 Li2 107.9(3)
C43 O3 C42 114.5(3)
C43 O3 Li1 110.9(3)
C42 O3 Li1 107.9(3)
C47 O5 C46 113.0(3)
C47 O5 Li1 108.7(3)
C46 O5 Li1 105.5(3)
C32 C6 C36 114.2(3)
C32 C6 Th1 104.4(2)
C36 C6 Th1 141.3(2)
C52 O6 C49 106.1(3)
C52 O6 Li2 127.2(3)
C49 O6 Li2 116.0(3)
C12 C2 C16 114.8(3)
C12 C2 Th1 108.8(2)
C16 C2 Th1 136.4(2)
C31 C5 C27 114.8(3)
C31 C5 Th1 109.7(2)
C27 C5 Th1 135.4(3)
O1 C40 C39 105.8(3)
O1 C40 H40A 110.6
C39 C40 H40A 110.6
O1 C40 H40B 110.6
C39 C40 H40B 110.6
H40A C40 H40B 108.7
C45 O4 C44 114.7(4)
C45 O4 Li1 108.7(3)
C44 O4 Li1 108.4(3)
C35 C36 C6 123.1(3)
C35 C36 H36 118.5
C6 C36 H36 118.5
O7 C60 C59 109.8(3)
O7 C60 H60A 109.7
C59 C60 H60A 109.7
O7 C60 H60B 109.7
C59 C60 H60B 109.7
H60A C60 H60B 108.2
C13 C14 C15 119.6(3)
C13 C14 H14 120.2
C15 C14 H14 120.2
C30 C31 C5 123.6(3)
C30 C31 H31 118.2
C5 C31 H31 118.2
C28 C29 C30 119.4(3)
C28 C29 H29 120.3
C30 C29 H29 120.3
C15 C16 C2 122.5(3)
C15 C16 H16 118.7
C2 C16 H16 118.7
C33 C32 C6 123.7(3)
C33 C32 H32 118.2
C6 C32 H32 118.2
C34 C35 C36 120.0(3)
C34 C35 H35 120.0
C36 C35 H35 120.0
C29 C30 C31 119.1(3)
C29 C30 H30 120.5
C31 C30 H30 120.5
C11 C1 C7 113.9(3)
C11 C1 Th1 108.7(2)
C7 C1 Th1 137.2(3)
C14 C15 C16 120.1(3)
C14 C15 H15 119.9
C16 C15 H15 119.9
C19 C18 C17 121.0(4)
C19 C18 H18 119.5
C17 C18 H18 119.5
C28 C27 C5 122.6(3)
C28 C27 H27 118.7
C5 C27 H27 118.7
C22 C4 C26 113.2(3)
C22 C4 Th1 117.0(3)
C26 C4 Th1 129.8(3)
O7 C53 C54 106.1(3)
O7 C53 H53A 110.5
C54 C53 H53A 110.5
O7 C53 H53B 110.5
C54 C53 H53B 110.5
H53A C53 H53B 108.7
O1 C37 C38 105.0(3)
O1 C37 H37A 110.7
C38 C37 H37A 110.7
O1 C37 H37B 110.7
C38 C37 H37B 110.7
H37A C37 H37B 108.8
C2 C12 C13 123.4(3)
C2 C12 H12 118.3
C13 C12 H12 118.3
C32 C33 C34 120.0(3)
C32 C33 H33 120.0
C34 C33 H33 120.0
C37 C38 C39 101.9(3)
C37 C38 H38A 111.4
C39 C38 H38A 111.4
C37 C38 H38B 111.4
C39 C38 H38B 111.4
H38A C38 H38B 109.3
C35 C34 C33 119.0(3)
C35 C34 H34 120.5
C33 C34 H34 120.5
C18 C17 C3 122.9(4)
C18 C17 H17 118.5
C3 C17 H17 118.5
C40 C39 C38 102.4(3)
C40 C39 H39A 111.3
C38 C39 H39A 111.3
C40 C39 H39B 111.3
C38 C39 H39B 111.3
H39A C39 H39B 109.2
C10 C11 C1 124.4(4)
C10 C11 H11 117.8
C1 C11 H11 117.8
O10 C59 C60 106.1(3)
O10 C59 H59A 110.5
C60 C59 H59A 110.5
O10 C59 H59B 110.5
C60 C59 H59B 110.5
H59A C59 H59B 108.7
O9 C57 C58 106.7(4)
O9 C57 H57A 110.4
C58 C57 H57A 110.4
O9 C57 H57B 110.4
C58 C57 H57B 110.4
H57A C57 H57B 108.6
C29 C28 C27 120.5(3)
C29 C28 H28 119.7
C27 C28 H28 119.7
C21 C3 C17 113.2(3)
C21 C3 Th1 121.8(3)
C17 C3 Th1 124.0(3)
C14 C13 C12 119.7(3)
C14 C13 H13 120.2
C12 C13 H13 120.2
C8 C7 C1 123.1(4)
C8 C7 H7 118.4
C1 C7 H7 118.4
C25 C26 C4 123.5(4)
C25 C26 H26 118.2
C4 C26 H26 118.2
C4 C22 C23 124.1(4)
C4 C22 H22 117.9
C23 C22 H22 117.9
O9 C56 C55 110.7(3)
O9 C56 H56A 109.5
C55 C56 H56A 109.5
O9 C56 H56B 109.5
C55 C56 H56B 109.5
H56A C56 H56B 108.1
C24 C25 C26 120.5(4)
C24 C25 H25 119.8
C26 C25 H25 119.7
C45 C46 O5 112.3(3)
C45 C46 H46A 109.1
O5 C46 H46A 109.1
C45 C46 H46B 109.1
O5 C46 H46B 109.1
H46A C46 H46B 107.9
O2 C41 C42 105.6(3)
O2 C41 H41A 110.6
C42 C41 H41A 110.6
O2 C41 H41B 110.6
C42 C41 H41B 110.6
H41A C41 H41B 108.8
O8 C55 C56 106.1(3)
O8 C55 H55A 110.5
C56 C55 H55A 110.5
O8 C55 H55B 110.5
C56 C55 H55B 110.5
H55A C55 H55B 108.7
C9 C10 C11 119.4(4)
C9 C10 H10 120.3
C11 C10 H10 120.3
O2 C48 C47 111.0(3)
O2 C48 H48A 109.4
C47 C48 H48A 109.4
O2 C48 H48B 109.4
C47 C48 H48B 109.4
H48A C48 H48B 108.0
O3 C42 C41 110.9(3)
O3 C42 H42A 109.5
C41 C42 H42A 109.5
O3 C42 H42B 109.5
C41 C42 H42B 109.5
H42A C42 H42B 108.1
O5 C47 C48 105.5(3)
O5 C47 H47A 110.6
C48 C47 H47A 110.6
O5 C47 H47B 110.6
C48 C47 H47B 110.6
H47A C47 H47B 108.8
C8 C9 C10 118.9(4)
C8 C9 H9 120.5
C10 C9 H9 120.5
O6 C49 C50 104.8(4)
O6 C49 H49A 110.8
C50 C49 H49A 110.8
O6 C49 H49B 110.8
C50 C49 H49B 110.8
H49A C49 H49B 108.9
O6 Li2 O10 114.4(3)
O6 Li2 O7 104.3(3)
O10 Li2 O7 81.8(2)
O6 Li2 O9 119.5(3)
O10 Li2 O9 82.4(3)
O7 Li2 O9 136.1(3)
O6 Li2 O8 110.4(3)
O10 Li2 O8 134.8(3)
O7 Li2 O8 82.0(2)
O9 Li2 O8 80.8(2)
O1 Li1 O3 121.5(3)
O1 Li1 O2 115.0(3)
O3 Li1 O2 82.0(2)
O1 Li1 O5 103.0(3)
O3 Li1 O5 135.4(3)
O2 Li1 O5 82.5(2)
O1 Li1 O4 109.0(3)
O3 Li1 O4 80.2(2)
O2 Li1 O4 135.5(3)
O5 Li1 O4 82.3(2)
C52 C51 C50 102.0(4)
C52 C51 H51A 111.4
C50 C51 H51A 111.4
C52 C51 H51B 111.4
C50 C51 H51B 111.4
H51A C51 H51B 109.2
C9 C8 C7 120.2(4)
C9 C8 H8 119.9
C7 C8 H8 119.9
C19 C20 C21 119.6(4)
C19 C20 H20 120.2
C21 C20 H20 120.2
C18 C19 C20 118.2(3)
C18 C19 H19 120.9
C20 C19 H19 120.9
C3 C21 C20 124.9(4)
C3 C21 H21 117.5
C20 C21 H21 117.5
C49 C50 C51 104.2(3)
C49 C50 H50A 110.9
C51 C50 H50A 110.9
C49 C50 H50B 110.9
C51 C50 H50B 110.9
H50A C50 H50B 108.9
O3 C43 C44 105.0(4)
O3 C43 H43A 110.8
C44 C43 H43A 110.8
O3 C43 H43B 110.8
C44 C43 H43B 110.8
H43A C43 H43B 108.8
C24 C23 C22 120.1(4)
C24 C23 H23 120.0
C22 C23 H23 120.0
C25 C24 C23 118.5(4)
C25 C24 H24 120.7
C23 C24 H24 120.7
O4 C45 C46 107.1(4)
O4 C45 H45A 110.3
C46 C45 H45A 110.3
O4 C45 H45B 110.3
C46 C45 H45B 110.3
H45A C45 H45B 108.6
O8 C54 C53 110.5(3)
O8 C54 H54A 109.5
C53 C54 H54A 109.5
O8 C54 H54B 109.5
C53 C54 H54B 109.5
H54A C54 H54B 108.1
O10 C58 C57 111.7(3)
O10 C58 H58A 109.3
C57 C58 H58A 109.3
O10 C58 H58B 109.3
C57 C58 H58B 109.3
H58A C58 H58B 107.9
O4 C44 C43 110.4(4)
O4 C44 H44A 109.6
C43 C44 H44A 109.6
O4 C44 H44B 109.6
C43 C44 H44B 109.6
H44A C44 H44B 108.1
O6 C52 C51 110.5(4)
O6 C52 H52A 109.5
C51 C52 H52A 109.5
O6 C52 H52B 109.5
C51 C52 H52B 109.5
H52A C52 H52B 108.1
C58 O10 C59 114.5(3)
C58 O10 Li2 108.8(3)
C59 O10 Li2 108.9(3)

loop_
_geom_bond_atom_site_label_1
_geom_bond_atom_site_label_2
_geom_bond_distance
Th1 C2 2.553(3)
Th1 C5 2.557(3)
Th1 C6 2.605(3)
Th1 C1 2.620(3)
Th1 C3 2.636(3)
Th1 C4 2.648(3)
O1 C37 1.455(4)
O1 C40 1.462(4)
O1 Li1 1.921(6)
O2 C41 1.423(5)
O2 C48 1.478(5)
O2 Li1 2.049(6)
O7 C53 1.420(4)
O7 C60 1.425(4)
O7 Li2 2.055(7)
O9 C56 1.412(4)
O9 C57 1.443(4)
O9 Li2 2.067(7)
O8 C55 1.414(5)
O8 C54 1.442(5)
O8 Li2 2.073(7)
O3 C43 1.434(5)
O3 C42 1.461(5)
O3 Li1 2.031(6)
O5 C47 1.396(5)
O5 C46 1.508(5)
O5 Li1 2.064(6)
C6 C32 1.400(5)
C6 C36 1.411(4)
O6 C52 1.384(6)
O6 C49 1.437(5)
O6 Li2 1.929(7)
C2 C12 1.395(4)
C2 C16 1.404(5)
C5 C31 1.399(5)
C5 C27 1.404(5)
C40 C39 1.515(5)
C40 H40A 0.9900
C40 H40B 0.9900
O4 C45 1.395(5)
O4 C44 1.444(6)
O4 Li1 2.088(6)
C36 C35 1.397(5)
C36 H36 0.9500
C60 C59 1.511(6)
C60 H60A 0.9900
C60 H60B 0.9900
C14 C13 1.363(5)
C14 C15 1.384(5)
C14 H14 0.9500
C31 C30 1.396(5)
C31 H31 0.9500
C29 C28 1.379(5)
C29 C30 1.385(5)
C29 H29 0.9500
C16 C15 1.391(5)
C16 H16 0.9500
C32 C33 1.387(5)
C32 H32 0.9500
C35 C34 1.378(5)
C35 H35 0.9500
C30 H30 0.9500
C1 C11 1.395(5)
C1 C7 1.397(5)
C15 H15 0.9500
C18 C19 1.376(6)
C18 C17 1.392(5)
C18 H18 0.9500
C27 C28 1.386(5)
C27 H27 0.9500
C4 C22 1.395(6)
C4 C26 1.402(5)
C53 C54 1.508(6)
C53 H53A 0.9900
C53 H53B 0.9900
C37 C38 1.506(5)
C37 H37A 0.9900
C37 H37B 0.9900
C12 C13 1.398(5)
C12 H12 0.9500
C33 C34 1.388(5)
C33 H33 0.9500
C38 C39 1.518(5)
C38 H38A 0.9900
C38 H38B 0.9900
C34 H34 0.9500
C17 C3 1.409(5)
C17 H17 0.9500
C39 H39A 0.9900
C39 H39B 0.9900
C11 C10 1.382(6)
C11 H11 0.9500
C59 O10 1.437(4)
C59 H59A 0.9900
C59 H59B 0.9900
C57 C58 1.491(7)
C57 H57A 0.9900
C57 H57B 0.9900
C28 H28 0.9500
C3 C21 1.388(6)
C13 H13 0.9500
C7 C8 1.393(6)
C7 H7 0.9500
C26 C25 1.401(5)
C26 H26 0.9500
C22 C23 1.397(5)
C22 H22 0.9500
C56 C55 1.497(5)
C56 H56A 0.9900
C56 H56B 0.9900
C25 C24 1.367(6)
C25 H25 0.9500
C46 C45 1.439(7)
C46 H46A 0.9900
C46 H46B 0.9900
C41 C42 1.469(7)
C41 H41A 0.9900
C41 H41B 0.9900
C55 H55A 0.9900
C55 H55B 0.9900
C10 C9 1.381(7)
C10 H10 0.9500
C48 C47 1.491(6)
C48 H48A 0.9900
C48 H48B 0.9900
C42 H42A 0.9900
C42 H42B 0.9900
C47 H47A 0.9900
C47 H47B 0.9900
C9 C8 1.377(7)
C9 H9 0.9500
C49 C50 1.497(7)
C49 H49A 0.9900
C49 H49B 0.9900
Li2 O10 2.052(7)
C51 C52 1.512(6)
C51 C50 1.525(6)
C51 H51A 0.9900
C51 H51B 0.9900
C8 H8 0.9500
C20 C19 1.377(6)
C20 C21 1.392(5)
C20 H20 0.9500
C19 H19 0.9500
C21 H21 0.9500
C50 H50A 0.9900
C50 H50B 0.9900
C43 C44 1.466(7)
C43 H43A 0.9900
C43 H43B 0.9900
C23 C24 1.373(6)
C23 H23 0.9500
C24 H24 0.9500
C45 H45A 0.9900
C45 H45B 0.9900
C54 H54A 0.9900
C54 H54B 0.9900
C58 O10 1.421(6)
C58 H58A 0.9900
C58 H58B 0.9900
C44 H44A 0.9900
C44 H44B 0.9900
C52 H52A 0.9900
C52 H52B 0.9900
